data_7041717
loop_
_publ_author_name
'Escriche-Tur, Luis'
'Font-Bardia, Merc\`e'
'Albela, Bel\'en'
'Corbella, Montserrat'

_publ_section_title
;
 Determination of ZFS parameters from the EPR spectra of mono-, di- and
 trinuclear Mn(II) complexes: impact of magnetic coupling.
;
_journal_issue 8
_journal_name_full 'Dalton transactions (Cambridge, England : 2003)'
_journal_page_first 2699
_journal_page_last 2714
_journal_paper_doi 10.1039/c6dt04012h
_journal_volume 46
_journal_year 2017
_chemical_formula_moiety 'C64 H46 Mn2 N8 O6, 2(Cl O4)'
_chemical_formula_sum 'C64 H46 Cl2 Mn2 N8 O14'
_chemical_formula_weight 1331.87
_space_group_crystal_system monoclinic
_space_group_IT_number 12
_space_group_name_Hall '-C 2y'
_space_group_name_H-M_alt 'C 1 2/m 1'
_symmetry_space_group_name_Hall '-C 2y'
_symmetry_space_group_name_H-M 'C 1 2/m 1'
_atom_sites_solution_hydrogens geom
_audit_creation_method SHELXL-2016/6
_audit_update_record
;
2016-12-14 deposited with the CCDC.
2017-01-17 downloaded from the CCDC.
;
_cell_angle_alpha 90
_cell_angle_beta 94.929(4)
_cell_angle_gamma 90
_cell_formula_units_Z 2
_cell_length_a 14.8275(19)
_cell_length_b 19.625(2)
_cell_length_c 9.5828(12)
_cell_measurement_reflns_used 9819
_cell_measurement_temperature 100(2)
_cell_measurement_theta_max 30.54
_cell_measurement_theta_min 2.65
_cell_volume 2778.2(6)
_computing_cell_refinement 'Bruker SAINT'
_computing_data_collection 'Bruker APEX2'
_computing_data_reduction 'Bruker SAINT'
_computing_molecular_graphics 'Bruker SHELXTL'
_computing_publication_material 'Bruker SHELXTL'
_computing_structure_refinement 'SHELXL-2016/6 (Sheldrick, 2016)'
_computing_structure_solution 'SHELXL-2016/6 (Sheldrick, 2016)'
_diffrn_ambient_temperature 100(2)
_diffrn_measured_fraction_theta_full 0.999
_diffrn_measured_fraction_theta_max 0.997
_diffrn_measurement_device_type 'D8 VENTURE'
_diffrn_measurement_method 'phi and omega scan'
_diffrn_radiation_source 'high brilliance Incoatec Microfocus Source '
_diffrn_radiation_type MoK\a
_diffrn_radiation_wavelength 0.71073
_diffrn_reflns_av_R_equivalents 0.1343
_diffrn_reflns_av_unetI/netI 0.0505
_diffrn_reflns_Laue_measured_fraction_full 0.999
_diffrn_reflns_Laue_measured_fraction_max 0.997
_diffrn_reflns_limit_h_max 21
_diffrn_reflns_limit_h_min -20
_diffrn_reflns_limit_k_max 28
_diffrn_reflns_limit_k_min -28
_diffrn_reflns_limit_l_max 11
_diffrn_reflns_limit_l_min -13
_diffrn_reflns_number 40561
_diffrn_reflns_point_group_measured_fraction_full 0.999
_diffrn_reflns_point_group_measured_fraction_max 0.997
_diffrn_reflns_theta_full 25.242
_diffrn_reflns_theta_max 30.583
_diffrn_reflns_theta_min 2.650
_exptl_absorpt_coefficient_mu 0.632
_exptl_absorpt_correction_T_max 0.7461
_exptl_absorpt_correction_T_min 0.6722
_exptl_absorpt_correction_type multi-scan
_exptl_absorpt_process_details sadabs
_exptl_crystal_colour yellow
_exptl_crystal_density_diffrn 1.592
_exptl_crystal_description plaque
_exptl_crystal_F_000 1364
_exptl_crystal_size_max 0.28
_exptl_crystal_size_mid 0.13
_exptl_crystal_size_min 0.05
_refine_diff_density_max 1.763
_refine_diff_density_min -1.696
_refine_diff_density_rms 0.119
_refine_ls_extinction_method none
_refine_ls_goodness_of_fit_ref 1.173
_refine_ls_hydrogen_treatment constr
_refine_ls_matrix_type full
_refine_ls_number_parameters 239
_refine_ls_number_reflns 4379
_refine_ls_number_restraints 8
_refine_ls_restrained_S_all 1.288
_refine_ls_R_factor_all 0.0801
_refine_ls_R_factor_gt 0.0736
_refine_ls_shift/su_max 0.000
_refine_ls_shift/su_mean 0.000
_refine_ls_structure_factor_coef Fsqd
_refine_ls_weighting_details 'w=1/[\s^2^(Fo^2^)+(0.0247P)^2^+23.6954P] where P=(Fo^2^+2Fc^2^)/3'
_refine_ls_weighting_scheme calc
_refine_ls_wR_factor_gt 0.1680
_refine_ls_wR_factor_ref 0.1714
_reflns_Friedel_coverage 0.000
_reflns_number_gt 4007
_reflns_number_total 4379
_reflns_threshold_expression 'I > 2\s(I)'
_cod_data_source_file c6dt04012h2.cif
_cod_data_source_block Compound_7
_cod_depositor_comments 'Adding full bibliography for 7041716--7041723.cif.'
_cod_database_code 7041717
_shelx_shelxl_version_number 2016/6
_shelx_space_group_comment
;
The symmetry employed for this shelxl refinement is uniquely defined
by the following loop, which should always be used as a source of
symmetry information in preference to the above space-group names.
They are only intended as comments.
;

loop_
_space_group_symop_operation_xyz
'x, y, z'
'-x, y, -z'
'x+1/2, y+1/2, z'
'-x+1/2, y+1/2, -z'
'-x, -y, -z'
'x, -y, z'
'-x+1/2, -y+1/2, -z'
'x+1/2, -y+1/2, z'

loop_
_atom_site_label
_atom_site_type_symbol
_atom_site_fract_x
_atom_site_fract_y
_atom_site_fract_z
_atom_site_U_iso_or_equiv
_atom_site_adp_type
_atom_site_occupancy
_atom_site_site_symmetry_order
_atom_site_calc_flag
_atom_site_refinement_flags_posn
_atom_site_refinement_flags_adp
_atom_site_refinement_flags_occupancy
_atom_site_disorder_assembly
_atom_site_disorder_group
Cl1 Cl 0.500000 0.20255(7) 0.500000 0.0336(3) Uani 1 2 d DS T P . .
O4 O 0.4601(3) 0.2654(2) 0.4540(6) 0.0317(12) Uani 0.5 1 d D . P A 1
O6 O 0.4128(3) 0.1922(4) 0.5417(6) 0.0415(15) Uani 0.5 1 d D . P A 1
O5 O 0.4361(4) 0.1468(3) 0.4739(8) 0.0512(19) Uani 0.5 1 d D . P A -1
O7 O 0.4896(4) 0.2127(4) 0.3467(4) 0.0479(17) Uani 0.5 1 d D . P A -1
Mn1 Mn 0.000000 0.08775(3) 0.000000 0.01064(14) Uani 1 2 d S T P . .
O1 O -0.06844(19) 0.000000 -0.1010(3) 0.0130(5) Uani 1 2 d S T P . .
O2 O -0.0919(2) 0.000000 -0.3356(3) 0.0186(6) Uani 1 2 d S T P . .
O3 O -0.4988(2) 0.000000 -0.1757(4) 0.0257(7) Uani 1 2 d S T P . .
N1 N 0.10087(16) 0.10668(12) -0.1596(3) 0.0138(4) Uani 1 1 d . . . . .
N2 N 0.11244(17) 0.15131(12) 0.1096(3) 0.0147(5) Uani 1 1 d . . . . .
C1 C 0.0939(2) 0.08731(16) -0.2929(3) 0.0175(5) Uani 1 1 d . . . . .
H1 H 0.039177 0.069074 -0.330344 0.021 Uiso 1 1 calc R U . . .
C2 C 0.1649(2) 0.09300(16) -0.3799(3) 0.0195(6) Uani 1 1 d . . . . .
H2 H 0.156451 0.080400 -0.473669 0.023 Uiso 1 1 calc R U . . .
C3 C 0.2473(2) 0.11751(16) -0.3245(3) 0.0197(6) Uani 1 1 d . . . . .
H3 H 0.295384 0.121223 -0.380201 0.024 Uiso 1 1 calc R U . . .
C4 C 0.2581(2) 0.13695(15) -0.1824(3) 0.0162(5) Uani 1 1 d . . . . .
C5 C 0.3430(2) 0.16078(17) -0.1155(4) 0.0206(6) Uani 1 1 d . . . . .
H5 H 0.393513 0.163670 -0.166522 0.025 Uiso 1 1 calc R U . . .
C6 C 0.3496(2) 0.17891(17) 0.0208(4) 0.0209(6) Uani 1 1 d . . . . .
H6 H 0.405245 0.193046 0.063069 0.025 Uiso 1 1 calc R U . . .
C7 C 0.2731(2) 0.17695(15) 0.1020(3) 0.0174(6) Uani 1 1 d . . . . .
C8 C 0.2765(2) 0.19685(16) 0.2432(3) 0.0205(6) Uani 1 1 d . . . . .
H8 H 0.330875 0.211188 0.289451 0.025 Uiso 1 1 calc R U . . .
C9 C 0.1994(2) 0.19509(16) 0.3127(3) 0.0213(6) Uani 1 1 d . . . . .
H9 H 0.201047 0.208942 0.405729 0.026 Uiso 1 1 calc R U . . .
C10 C 0.1181(2) 0.17219(15) 0.2422(3) 0.0180(6) Uani 1 1 d . . . . .
H10 H 0.066157 0.171595 0.290097 0.022 Uiso 1 1 calc R U . . .
C11 C 0.18829(19) 0.15404(14) 0.0389(3) 0.0137(5) Uani 1 1 d . . . . .
C12 C 0.18174(19) 0.13244(14) -0.1046(3) 0.0128(5) Uani 1 1 d . . . . .
C13 C -0.1212(3) 0.000000 -0.2182(4) 0.0124(7) Uani 1 2 d S T P . .
C14 C -0.2209(3) 0.000000 -0.2063(4) 0.0124(7) Uani 1 2 d S T P . .
C15 C -0.2578(3) 0.000000 -0.0773(4) 0.0131(7) Uani 1 2 d S T P . .
H15 H -0.219387 0.000000 0.004720 0.016 Uiso 1 2 calc R U P . .
C16 C -0.3510(3) 0.000000 -0.0692(4) 0.0163(8) Uani 1 2 d S T P . .
H16 H -0.374879 0.000000 0.017435 0.020 Uiso 1 2 calc R U P . .
C17 C -0.4086(3) 0.000000 -0.1934(5) 0.0178(8) Uani 1 2 d S T P . .
C18 C -0.3733(3) 0.000000 -0.3224(5) 0.0214(9) Uani 1 2 d S T P . .
H18 H -0.411595 0.000000 -0.404523 0.026 Uiso 1 2 calc R U P . .
C19 C -0.2798(3) 0.000000 -0.3280(4) 0.0178(8) Uani 1 2 d S T P . .
H19 H -0.256102 0.000000 -0.414696 0.021 Uiso 1 2 calc R U P . .
C20 C -0.5593(3) 0.000000 -0.2991(5) 0.0262(10) Uani 1 2 d S T P . .
H20A H -0.620591 0.000000 -0.273734 0.039 Uiso 1 2 calc R U P . .
H20B H -0.549161 0.039941 -0.353380 0.039 Uiso 0.5 1 calc R U P . .
H20C H -0.549161 -0.039941 -0.353380 0.039 Uiso 0.5 1 calc R U P . .

loop_
_atom_site_aniso_label
_atom_site_aniso_U_11
_atom_site_aniso_U_22
_atom_site_aniso_U_33
_atom_site_aniso_U_23
_atom_site_aniso_U_13
_atom_site_aniso_U_12
Cl1 0.0186(5) 0.0282(6) 0.0512(8) 0.000 -0.0121(5) 0.000
O4 0.035(3) 0.026(3) 0.033(3) 0.003(2) -0.003(2) 0.003(2)
O6 0.026(3) 0.065(4) 0.034(3) -0.001(3) 0.008(2) -0.013(3)
O5 0.032(3) 0.045(4) 0.072(5) 0.018(4) -0.020(3) -0.020(3)
O7 0.031(3) 0.074(5) 0.038(3) 0.005(3) -0.003(3) -0.018(3)
Mn1 0.0100(3) 0.0111(3) 0.0107(3) 0.000 0.00050(19) 0.000
O1 0.0121(13) 0.0128(12) 0.0132(13) 0.000 -0.0039(10) 0.000
O2 0.0112(13) 0.0306(17) 0.0136(13) 0.000 -0.0008(10) 0.000
O3 0.0101(14) 0.048(2) 0.0185(15) 0.000 0.0009(12) 0.000
N1 0.0134(11) 0.0137(10) 0.0141(11) -0.0001(8) 0.0002(8) -0.0002(8)
N2 0.0159(11) 0.0127(10) 0.0156(11) -0.0006(9) 0.0020(9) -0.0020(9)
C1 0.0182(13) 0.0176(13) 0.0164(13) -0.0036(11) 0.0005(10) -0.0014(11)
C2 0.0225(14) 0.0207(14) 0.0159(13) -0.0011(11) 0.0046(11) 0.0005(12)
C3 0.0198(14) 0.0189(14) 0.0215(14) 0.0028(11) 0.0080(11) 0.0017(11)
C4 0.0152(13) 0.0143(12) 0.0192(13) 0.0030(10) 0.0023(10) 0.0008(10)
C5 0.0126(12) 0.0207(14) 0.0289(16) 0.0043(12) 0.0034(11) 0.0001(11)
C6 0.0125(12) 0.0218(15) 0.0279(16) 0.0035(12) -0.0015(11) -0.0011(11)
C7 0.0147(13) 0.0152(13) 0.0213(14) 0.0029(11) -0.0036(11) 0.0003(10)
C8 0.0204(14) 0.0182(14) 0.0216(14) 0.0017(11) -0.0058(11) -0.0018(11)
C9 0.0282(16) 0.0183(14) 0.0165(13) -0.0009(11) -0.0039(12) -0.0036(12)
C10 0.0237(15) 0.0142(13) 0.0160(13) -0.0009(10) 0.0014(11) -0.0031(11)
C11 0.0153(12) 0.0095(11) 0.0160(12) 0.0014(9) -0.0009(10) -0.0007(9)
C12 0.0126(12) 0.0105(11) 0.0150(12) 0.0016(9) -0.0003(9) 0.0000(9)
C13 0.0104(16) 0.0126(16) 0.0135(17) 0.000 -0.0031(13) 0.000
C14 0.0106(16) 0.0127(16) 0.0133(17) 0.000 -0.0023(13) 0.000
C15 0.0134(17) 0.0120(16) 0.0131(17) 0.000 -0.0030(13) 0.000
C16 0.0152(18) 0.0206(19) 0.0133(17) 0.000 0.0016(14) 0.000
C17 0.0120(18) 0.025(2) 0.0167(19) 0.000 0.0015(14) 0.000
C18 0.0111(18) 0.038(3) 0.0146(19) 0.000 -0.0020(14) 0.000
C19 0.0123(18) 0.030(2) 0.0103(17) 0.000 -0.0027(14) 0.000
C20 0.0125(19) 0.043(3) 0.022(2) 0.000 -0.0013(16) 0.000

loop_
_atom_type_symbol
_atom_type_description
_atom_type_scat_dispersion_real
_atom_type_scat_dispersion_imag
_atom_type_scat_source
C C 0.0033 0.0016 'International Tables Vol C Tables 4.2.6.8 and 6.1.1.4'
Cl Cl 0.1484 0.1585 'International Tables Vol C Tables 4.2.6.8 and 6.1.1.4'
Mn Mn 0.3368 0.7283 'International Tables Vol C Tables 4.2.6.8 and 6.1.1.4'
N N 0.0061 0.0033 'International Tables Vol C Tables 4.2.6.8 and 6.1.1.4'
O O 0.0106 0.0060 'International Tables Vol C Tables 4.2.6.8 and 6.1.1.4'
H H 0.0000 0.0000 'International Tables Vol C Tables 4.2.6.8 and 6.1.1.4'

loop_
_geom_angle_atom_site_label_1
_geom_angle_atom_site_label_2
_geom_angle_atom_site_label_3
_geom_angle
_geom_angle_site_symmetry_1
_geom_angle_site_symmetry_3
O6 Cl1 O6 163.3(6) . 2_656
O6 Cl1 O4 114.0(4) . 2_656
O6 Cl1 O4 81.0(4) 2_656 2_656
O6 Cl1 O4 81.0(4) . .
O6 Cl1 O4 114.0(4) 2_656 .
O4 Cl1 O4 59.7(4) 2_656 .
O6 Cl1 O5 48.4(4) . .
O6 Cl1 O5 116.5(5) 2_656 .
O4 Cl1 O5 162.4(4) 2_656 .
O4 Cl1 O5 110.5(3) . .
O6 Cl1 O5 116.5(5) . 2_656
O6 Cl1 O5 48.4(4) 2_656 2_656
O4 Cl1 O5 110.5(3) 2_656 2_656
O4 Cl1 O5 162.4(4) . 2_656
O5 Cl1 O5 82.5(6) . 2_656
O6 Cl1 O7 75.9(4) . 2_656
O6 Cl1 O7 106.4(3) 2_656 2_656
O4 Cl1 O7 64.5(3) 2_656 2_656
O4 Cl1 O7 101.3(4) . 2_656
O5 Cl1 O7 106.4(3) . 2_656
O5 Cl1 O7 85.4(4) 2_656 2_656
O6 Cl1 O7 106.4(3) . .
O6 Cl1 O7 75.9(4) 2_656 .
O4 Cl1 O7 101.3(4) 2_656 .
O4 Cl1 O7 64.5(3) . .
O5 Cl1 O7 85.4(4) . .
O5 Cl1 O7 106.4(3) 2_656 .
O7 Cl1 O7 164.5(6) 2_656 .
O4 O4 Cl1 60.2(2) 2_656 .
O4 O4 O7 98.3(4) 2_656 .
Cl1 O4 O7 59.5(2) . .
O5 O6 Cl1 68.2(3) . .
O6 O5 Cl1 63.4(2) . .
Cl1 O7 O4 56.0(2) . .
O1 Mn1 O1 75.80(12) . 5
O1 Mn1 N1 98.00(10) . .
O1 Mn1 N1 96.90(10) 5 .
O1 Mn1 N1 96.90(10) . 2
O1 Mn1 N1 98.00(10) 5 2
N1 Mn1 N1 161.08(13) . 2
O1 Mn1 N2 159.25(9) . .
O1 Mn1 N2 86.17(9) 5 .
N1 Mn1 N2 73.74(9) . .
N1 Mn1 N2 95.69(9) 2 .
O1 Mn1 N2 86.17(9) . 2
O1 Mn1 N2 159.25(9) 5 2
N1 Mn1 N2 95.69(9) . 2
N1 Mn1 N2 73.74(9) 2 2
N2 Mn1 N2 113.23(13) . 2
C13 O1 Mn1 126.84(7) . .
C13 O1 Mn1 126.84(7) . 5
Mn1 O1 Mn1 104.20(12) . 5
C17 O3 C20 116.9(4) . .
C1 N1 C12 118.1(3) . .
C1 N1 Mn1 127.0(2) . .
C12 N1 Mn1 114.23(18) . .
C10 N2 C11 118.4(3) . .
C10 N2 Mn1 126.6(2) . .
C11 N2 Mn1 113.36(18) . .
N1 C1 C2 123.3(3) . .
N1 C1 H1 118.4 . .
C2 C1 H1 118.4 . .
C3 C2 C1 119.0(3) . .
C3 C2 H2 120.5 . .
C1 C2 H2 120.5 . .
C2 C3 C4 119.4(3) . .
C2 C3 H3 120.3 . .
C4 C3 H3 120.3 . .
C3 C4 C12 117.6(3) . .
C3 C4 C5 122.6(3) . .
C12 C4 C5 119.7(3) . .
C6 C5 C4 120.2(3) . .
C6 C5 H5 119.9 . .
C4 C5 H5 119.9 . .
C5 C6 C7 121.7(3) . .
C5 C6 H6 119.1 . .
C7 C6 H6 119.1 . .
C8 C7 C11 117.0(3) . .
C8 C7 C6 123.6(3) . .
C11 C7 C6 119.4(3) . .
C9 C8 C7 119.9(3) . .
C9 C8 H8 120.0 . .
C7 C8 H8 120.0 . .
C8 C9 C10 119.4(3) . .
C8 C9 H9 120.3 . .
C10 C9 H9 120.3 . .
N2 C10 C9 122.6(3) . .
N2 C10 H10 118.7 . .
C9 C10 H10 118.7 . .
N2 C11 C7 122.6(3) . .
N2 C11 C12 118.3(3) . .
C7 C11 C12 119.1(3) . .
N1 C12 C4 122.5(3) . .
N1 C12 C11 117.7(2) . .
C4 C12 C11 119.8(3) . .
O2 C13 O1 123.2(4) . .
O2 C13 C14 119.7(3) . .
O1 C13 C14 117.1(4) . .
C15 C14 C19 118.4(4) . .
C15 C14 C13 122.3(3) . .
C19 C14 C13 119.3(4) . .
C16 C15 C14 121.1(4) . .
C16 C15 H15 119.4 . .
C14 C15 H15 119.4 . .
C15 C16 C17 119.2(4) . .
C15 C16 H16 120.4 . .
C17 C16 H16 120.4 . .
O3 C17 C18 124.2(4) . .
O3 C17 C16 115.3(4) . .
C18 C17 C16 120.5(4) . .
C17 C18 C19 119.3(4) . .
C17 C18 H18 120.4 . .
C19 C18 H18 120.4 . .
C18 C19 C14 121.5(4) . .
C18 C19 H19 119.2 . .
C14 C19 H19 119.2 . .
O3 C20 H20A 109.5 . .
O3 C20 H20B 109.5 . .
H20A C20 H20B 109.5 . .
O3 C20 H20C 109.5 . .
H20A C20 H20C 109.5 . .
H20B C20 H20C 109.5 . .

loop_
_geom_bond_atom_site_label_1
_geom_bond_atom_site_label_2
_geom_bond_distance
_geom_bond_site_symmetry_2
Cl1 O6 1.401(4) .
Cl1 O6 1.401(4) 2_656
Cl1 O4 1.421(4) 2_656
Cl1 O4 1.421(3) .
Cl1 O5 1.454(4) .
Cl1 O5 1.454(4) 2_656
Cl1 O7 1.477(4) 2_656
Cl1 O7 1.477(4) .
O4 O4 1.414(10) 2_656
O4 O7 1.547(8) .
O6 O5 1.171(9) .
Mn1 O1 2.1824(18) .
Mn1 O1 2.1824(18) 5
Mn1 N1 2.260(2) .
Mn1 N1 2.260(2) 2
Mn1 N2 2.267(2) .
Mn1 N2 2.267(2) 2
O1 C13 1.312(5) .
O2 C13 1.240(5) .
O3 C17 1.362(5) .
O3 C20 1.422(6) .
N1 C1 1.328(4) .
N1 C12 1.365(4) .
N2 C10 1.331(4) .
N2 C11 1.363(4) .
C1 C2 1.403(4) .
C1 H1 0.9300 .
C2 C3 1.376(5) .
C2 H2 0.9300 .
C3 C4 1.410(4) .
C3 H3 0.9300 .
C4 C12 1.410(4) .
C4 C5 1.441(4) .
C5 C6 1.350(5) .
C5 H5 0.9300 .
C6 C7 1.429(4) .
C6 H6 0.9300 .
C7 C8 1.405(4) .
C7 C11 1.421(4) .
C8 C9 1.371(5) .
C8 H8 0.9300 .
C9 C10 1.405(4) .
C9 H9 0.9300 .
C10 H10 0.9300 .
C11 C12 1.434(4) .
C13 C14 1.492(5) .
C14 C15 1.394(6) .
C14 C19 1.395(5) .
C15 C16 1.392(6) .
C15 H15 0.9300 .
C16 C17 1.404(6) .
C16 H16 0.9300 .
C17 C18 1.384(6) .
C18 C19 1.391(6) .
C18 H18 0.9300 .
C19 H19 0.9300 .
C20 H20A 0.9600 .
C20 H20B 0.9600 .
C20 H20C 0.9600 .
